data_4125421
loop_
_publ_author_name
'Piou, Tiffany'
'Romanov-Michailidis, Fedor'
'Romanova-Michaelides, Maria'
'Jackson, Kelvin E.'
'Semakul, Natthawat'
'Taggart, Trevor D.'
'Newell, Brian S.'
'Rithner, Christopher D.'
'Paton, Robert S.'
'Rovis, Tomislav'

_publ_section_title
;
 Correlating Reactivity and Selectivity to Cyclopentadienyl Ligand
 Properties in Rh(III)-Catalyzed C-H Activation Reactions: An Experimental
 and Computational Study.
;
_journal_issue 3
_journal_name_full 'Journal of the American Chemical Society'
_journal_page_first 1296
_journal_page_last 1310
_journal_paper_doi 10.1021/jacs.6b11670
_journal_volume 139
_journal_year 2017
_chemical_formula_moiety 'C18 H26 Cl4 Rh2'
_chemical_formula_sum 'C18 H26 Cl4 Rh2'
_chemical_formula_weight 590.01
_space_group_crystal_system monoclinic
_space_group_IT_number 14
_space_group_name_Hall '-P 2yn'
_space_group_name_H-M_alt 'P 1 21/n 1'
_symmetry_space_group_name_Hall '-P 2yn'
_symmetry_space_group_name_H-M 'P 1 21/n 1'
_atom_sites_solution_hydrogens geom
_audit_creation_method SHELXL-2014/7
_cell_angle_alpha 90
_cell_angle_beta 101.2351(14)
_cell_angle_gamma 90
_cell_formula_units_Z 2
_cell_length_a 8.9257(3)
_cell_length_b 7.2269(3)
_cell_length_c 16.0203(6)
_cell_measurement_reflns_used 9869
_cell_measurement_temperature 100(2)
_cell_measurement_theta_max 33.44
_cell_measurement_theta_min 2.59
_cell_volume 1013.59(7)
_computing_cell_refinement 'Bruker SAINT'
_computing_data_collection 'Bruker APEX3'
_computing_data_reduction 'Bruker SAINT'
_computing_molecular_graphics 'Bruker SHELXTL'
_computing_publication_material 'Bruker SHELXTL'
_computing_structure_refinement 'SHELXL-2014/7 (Sheldrick, 2014)'
_computing_structure_solution 'SHELXS-97 (Sheldrick 2008)'
_diffrn_ambient_temperature 100(2)
_diffrn_measured_fraction_theta_full 0.999
_diffrn_measured_fraction_theta_max 0.980
_diffrn_measurement_device_type 'Bruker APEX-II CCD'
_diffrn_measurement_method '\f and \w scans'
_diffrn_radiation_type MoK\a
_diffrn_radiation_wavelength 0.71073
_diffrn_reflns_av_R_equivalents 0.0260
_diffrn_reflns_av_unetI/netI 0.0188
_diffrn_reflns_Laue_measured_fraction_full 0.999
_diffrn_reflns_Laue_measured_fraction_max 0.980
_diffrn_reflns_limit_h_max 13
_diffrn_reflns_limit_h_min -12
_diffrn_reflns_limit_k_max 10
_diffrn_reflns_limit_k_min -11
_diffrn_reflns_limit_l_max 24
_diffrn_reflns_limit_l_min -22
_diffrn_reflns_number 22035
_diffrn_reflns_point_group_measured_fraction_full 0.999
_diffrn_reflns_point_group_measured_fraction_max 0.980
_diffrn_reflns_theta_full 25.242
_diffrn_reflns_theta_max 33.491
_diffrn_reflns_theta_min 2.433
_exptl_absorpt_coefficient_mu 2.154
_exptl_absorpt_correction_T_max 0.7465
_exptl_absorpt_correction_T_min 0.6689
_exptl_absorpt_correction_type multi-scan
_exptl_absorpt_process_details 'SCALE (Bruker, 2009)'
_exptl_crystal_colour red
_exptl_crystal_density_diffrn 1.933
_exptl_crystal_density_meas ?
_exptl_crystal_density_method 'not measured'
_exptl_crystal_description block
_exptl_crystal_F_000 584
_exptl_crystal_size_max 0.250
_exptl_crystal_size_mid 0.189
_exptl_crystal_size_min 0.168
_refine_diff_density_max 1.070
_refine_diff_density_min -1.128
_refine_diff_density_rms 0.433
_refine_ls_extinction_method none
_refine_ls_goodness_of_fit_ref 1.333
_refine_ls_hydrogen_treatment constr
_refine_ls_matrix_type full
_refine_ls_number_parameters 113
_refine_ls_number_reflns 3895
_refine_ls_number_restraints 0
_refine_ls_restrained_S_all 1.333
_refine_ls_R_factor_all 0.0264
_refine_ls_R_factor_gt 0.0196
_refine_ls_shift/su_max 0.001
_refine_ls_shift/su_mean 0.000
_refine_ls_structure_factor_coef Fsqd
_refine_ls_weighting_details 'w=1/[\s^2^(Fo^2^)+(0.0409P)^2^+0.0923P] where P=(Fo^2^+2Fc^2^)/3'
_refine_ls_weighting_scheme calc
_refine_ls_wR_factor_gt 0.0569
_refine_ls_wR_factor_ref 0.0768
_reflns_Friedel_coverage 0.000
_reflns_number_gt 3525
_reflns_number_total 3895
_reflns_threshold_expression 'I > 2\s(I)'
_cod_data_source_file Rh14.cif
_cod_data_source_block rovis222r
_cod_depositor_comments
;
The following automatic conversions were performed:

'_exptl_crystal_density_meas' value 'not measured' was changed to '?'
- the value is perceived as not measured.

Automatic conversion script
Id: cif_fix_values 4268 2015-11-12 08:31:59Z antanas 

 Adding full bibliography for 4125410--4125429.cif.
;
_cod_database_code 4125421
_shelx_shelxl_version_number 2014/7
_shelx_space_group_comment
; 
The symmetry employed for this shelxl refinement is uniquely defined 
by the following loop, which should always be used as a source of 
symmetry information in preference to the above space-group names. 
They are only intended as comments. 
;
_shelx_estimated_absorpt_t_min 0.615
_shelx_estimated_absorpt_t_max 0.714

loop_
_space_group_symop_operation_xyz
'x, y, z'
'-x+1/2, y+1/2, -z+1/2'
'-x, -y, -z'
'x-1/2, -y-1/2, z-1/2'

loop_
_atom_site_label
_atom_site_type_symbol
_atom_site_fract_x
_atom_site_fract_y
_atom_site_fract_z
_atom_site_U_iso_or_equiv
_atom_site_adp_type
_atom_site_occupancy
_atom_site_site_symmetry_order
_atom_site_calc_flag
_atom_site_refinement_flags_posn
_atom_site_refinement_flags_adp
Rh1 Rh 0.98943(2) 0.82386(2) 0.08009(2) 0.00782(5) Uani 1 1 d . .
Cl1 Cl 1.24851(5) 0.73947(7) 0.07805(3) 0.01330(9) Uani 1 1 d . .
Cl2 Cl 1.06162(5) 1.14918(6) 0.07573(3) 0.01077(8) Uani 1 1 d . .
C1 C 0.7602(2) 0.7288(3) 0.07970(12) 0.0122(3) Uani 1 1 d . .
C2 C 0.7970(2) 0.8784(3) 0.13834(12) 0.0114(3) Uani 1 1 d . .
C3 C 0.9275(2) 0.8241(2) 0.20256(12) 0.0110(3) Uani 1 1 d . .
C4 C 0.9706(2) 0.6396(3) 0.18302(12) 0.0112(3) Uani 1 1 d . .
C5 C 0.8702(2) 0.5827(3) 0.10609(12) 0.0118(3) Uani 1 1 d . .
H5 H 0.8751 0.4685 0.0774 0.014 Uiso 1 1 calc R U
C6 C 0.6320(2) 0.7252(3) 0.00445(13) 0.0177(4) Uani 1 1 d . .
H6A H 0.5357 0.7028 0.0234 0.027 Uiso 1 1 calc R U
H6B H 0.6495 0.6262 -0.0343 0.027 Uiso 1 1 calc R U
H6C H 0.6267 0.8444 -0.0252 0.027 Uiso 1 1 calc R U
C7 C 0.7138(2) 1.0591(3) 0.13409(14) 0.0183(4) Uani 1 1 d . .
H7A H 0.7032 1.1111 0.0767 0.028 Uiso 1 1 calc R U
H7B H 0.7714 1.1453 0.1755 0.028 Uiso 1 1 calc R U
H7C H 0.6122 1.0392 0.1472 0.028 Uiso 1 1 calc R U
C8 C 0.9970(2) 0.9379(3) 0.27779(12) 0.0160(4) Uani 1 1 d . .
H8A H 0.9285 0.9400 0.3187 0.024 Uiso 1 1 calc R U
H8B H 1.0130 1.0645 0.2594 0.024 Uiso 1 1 calc R U
H8C H 1.0954 0.8841 0.3048 0.024 Uiso 1 1 calc R U
C9 C 1.0986(2) 0.5271(3) 0.23226(13) 0.0162(4) Uani 1 1 d . .
H9A H 1.1792 0.6098 0.2612 0.024 Uiso 1 1 calc R U
H9B H 1.1399 0.4459 0.1933 0.024 Uiso 1 1 calc R U
H9C H 1.0604 0.4519 0.2745 0.024 Uiso 1 1 calc R U

loop_
_atom_site_aniso_label
_atom_site_aniso_U_11
_atom_site_aniso_U_22
_atom_site_aniso_U_33
_atom_site_aniso_U_23
_atom_site_aniso_U_13
_atom_site_aniso_U_12
Rh1 0.00810(8) 0.00910(8) 0.00622(8) 0.00033(4) 0.00127(5) 0.00091(4)
Cl1 0.01037(18) 0.0169(2) 0.0129(2) 0.00086(15) 0.00275(14) 0.00328(15)
Cl2 0.01445(19) 0.01003(17) 0.00759(18) -0.00046(13) 0.00152(14) -0.00047(14)
C1 0.0101(7) 0.0160(8) 0.0106(8) 0.0001(6) 0.0024(6) 0.0001(6)
C2 0.0110(7) 0.0139(8) 0.0104(8) 0.0011(6) 0.0045(6) 0.0024(6)
C3 0.0125(8) 0.0128(8) 0.0083(8) 0.0003(6) 0.0040(6) -0.0002(6)
C4 0.0127(8) 0.0126(8) 0.0088(7) 0.0023(6) 0.0030(6) 0.0005(6)
C5 0.0128(7) 0.0114(7) 0.0116(8) -0.0001(6) 0.0029(6) -0.0016(6)
C6 0.0109(8) 0.0271(10) 0.0137(9) 0.0004(8) -0.0010(7) -0.0011(7)
C7 0.0193(9) 0.0185(9) 0.0192(10) 0.0029(7) 0.0089(7) 0.0083(7)
C8 0.0202(9) 0.0179(9) 0.0099(8) -0.0030(7) 0.0034(7) -0.0039(7)
C9 0.0161(8) 0.0188(9) 0.0132(8) 0.0049(7) 0.0015(6) 0.0063(7)

loop_
_atom_type_symbol
_atom_type_description
_atom_type_scat_dispersion_real
_atom_type_scat_dispersion_imag
_atom_type_scat_source
C C 0.0033 0.0016 'International Tables Vol C Tables 4.2.6.8 and 6.1.1.4'
H H 0.0000 0.0000 'International Tables Vol C Tables 4.2.6.8 and 6.1.1.4'
Cl Cl 0.1484 0.1585 'International Tables Vol C Tables 4.2.6.8 and 6.1.1.4'
Rh Rh -1.1178 0.9187 'International Tables Vol C Tables 4.2.6.8 and 6.1.1.4'

loop_
_geom_angle_atom_site_label_1
_geom_angle_atom_site_label_2
_geom_angle_atom_site_label_3
_geom_angle
_geom_angle_site_symmetry_3
C5 Rh1 C3 65.93(7) .
C5 Rh1 C2 65.87(7) .
C3 Rh1 C2 39.57(7) .
C5 Rh1 C4 39.22(7) .
C3 Rh1 C4 39.18(7) .
C2 Rh1 C4 65.88(7) .
C5 Rh1 C1 39.50(7) .
C3 Rh1 C1 65.70(7) .
C2 Rh1 C1 38.76(7) .
C4 Rh1 C1 65.75(7) .
C5 Rh1 Cl1 108.38(5) .
C3 Rh1 Cl1 115.77(5) .
C2 Rh1 Cl1 155.34(5) .
C4 Rh1 Cl1 94.17(5) .
C1 Rh1 Cl1 146.68(6) .
C5 Rh1 Cl2 160.05(5) .
C3 Rh1 Cl2 98.18(5) .
C2 Rh1 Cl2 94.23(5) .
C4 Rh1 Cl2 132.70(5) .
C1 Rh1 Cl2 124.19(6) .
Cl1 Rh1 Cl2 89.078(16) .
C5 Rh1 Cl2 105.27(5) 3_775
C3 Rh1 Cl2 154.42(5) 3_775
C2 Rh1 Cl2 114.95(5) 3_775
C4 Rh1 Cl2 143.25(5) 3_775
C1 Rh1 Cl2 91.96(5) 3_775
Cl1 Rh1 Cl2 89.699(16) 3_775
Cl2 Rh1 Cl2 83.818(16) 3_775
Rh1 Cl2 Rh1 96.182(16) 3_775
C2 C1 C5 107.71(16) .
C2 C1 C6 125.91(18) .
C5 C1 C6 126.38(18) .
C2 C1 Rh1 70.17(10) .
C5 C1 Rh1 69.06(10) .
C6 C1 Rh1 125.83(13) .
C1 C2 C3 108.17(16) .
C1 C2 C7 125.60(17) .
C3 C2 C7 126.23(17) .
C1 C2 Rh1 71.07(10) .
C3 C2 Rh1 70.00(10) .
C7 C2 Rh1 124.92(13) .
C4 C3 C2 107.95(16) .
C4 C3 C8 126.89(18) .
C2 C3 C8 125.07(17) .
C4 C3 Rh1 70.86(10) .
C2 C3 Rh1 70.43(10) .
C8 C3 Rh1 126.90(13) .
C5 C4 C3 107.67(16) .
C5 C4 C9 125.60(17) .
C3 C4 C9 126.72(18) .
C5 C4 Rh1 69.40(10) .
C3 C4 Rh1 69.96(10) .
C9 C4 Rh1 125.09(13) .
C4 C5 C1 108.44(16) .
C4 C5 Rh1 71.38(10) .
C1 C5 Rh1 71.44(11) .

loop_
_geom_bond_atom_site_label_1
_geom_bond_atom_site_label_2
_geom_bond_distance
_geom_bond_site_symmetry_2
Rh1 C5 2.1251(18) .
Rh1 C3 2.1394(18) .
Rh1 C2 2.1452(17) .
Rh1 C4 2.1514(18) .
Rh1 C1 2.1571(18) .
Rh1 Cl1 2.3979(4) .
Rh1 Cl2 2.4424(5) .
Rh1 Cl2 2.4564(5) 3_775
Cl2 Rh1 2.4564(5) 3_775
C1 C2 1.428(3) .
C1 C5 1.447(3) .
C1 C6 1.492(3) .
C2 C3 1.450(3) .
C2 C7 1.497(3) .
C3 C4 1.439(3) .
C3 C8 1.491(3) .
C4 C5 1.436(3) .
C4 C9 1.496(3) .
